data_1549676
loop_
_publ_author_name
'Bhowmick, Indrani'
'Roehl, Andrew J.'
'Neilson, James R.'
'Rapp\'e, Anthony K'
'Shores, Matthew P.'

_publ_section_title
;
 Slow magnetic relaxation in octahedral low-spin Ni(iii) complexes.
;
_journal_issue 31
_journal_name_full 'Chemical science'
_journal_page_first 6564
_journal_page_last 6571
_journal_paper_doi 10.1039/c7sc04482h
_journal_volume 9
_journal_year 2018
_chemical_formula_sum 'C10 H24 N7 Ni O9'
_chemical_formula_weight 445.0
_space_group_crystal_system monoclinic
_space_group_IT_number 15
_space_group_name_Hall '-C 2yc'
_space_group_name_H-M_alt 'C 1 2/c 1'
_symmetry_space_group_name_Hall '-C 2yc'
_symmetry_space_group_name_H-M 'C 1 2/c 1'
_atom_sites_solution_hydrogens mixed
_audit_creation_method SHELXL-2013
_audit_update_record
;
2017-10-11 deposited with the CCDC.
2018-06-29 downloaded from the CCDC.
;
_cell_angle_alpha 90
_cell_angle_beta 106.818(2)
_cell_angle_gamma 90
_cell_formula_units_Z 4
_cell_length_a 12.8157(8)
_cell_length_b 8.8179(5)
_cell_length_c 15.3168(9)
_cell_measurement_reflns_used 23131
_cell_measurement_temperature 120(2)
_cell_measurement_theta_max 30.392
_cell_measurement_theta_min 2.779
_cell_volume 1656.88(17)
_computing_structure_refinement 'SHELXL-2013 (Sheldrick, 2013)'
_diffrn_ambient_temperature 120(2)
_diffrn_measured_fraction_theta_full 1.000
_diffrn_measured_fraction_theta_max 0.986
_diffrn_measurement_device_type 'Bruker Apex II'
_diffrn_radiation_type MoK\a
_diffrn_radiation_wavelength 0.71073
_diffrn_reflns_av_R_equivalents 0.0262
_diffrn_reflns_av_unetI/netI 0.0138
_diffrn_reflns_Laue_measured_fraction_full 1.000
_diffrn_reflns_Laue_measured_fraction_max 0.986
_diffrn_reflns_limit_h_max 17
_diffrn_reflns_limit_h_min -18
_diffrn_reflns_limit_k_max 12
_diffrn_reflns_limit_k_min -12
_diffrn_reflns_limit_l_max 21
_diffrn_reflns_limit_l_min -21
_diffrn_reflns_number 23131
_diffrn_reflns_point_group_measured_fraction_full 1.000
_diffrn_reflns_point_group_measured_fraction_max 0.986
_diffrn_reflns_theta_full 25.242
_diffrn_reflns_theta_max 30.392
_diffrn_reflns_theta_min 2.779
_exptl_absorpt_coefficient_mu 1.238
_exptl_absorpt_correction_type none
_exptl_crystal_colour green
_exptl_crystal_density_diffrn 1.784
_exptl_crystal_description block
_exptl_crystal_F_000 932
_exptl_crystal_preparation 'Magnetic properties'
_exptl_crystal_size_max 0.06
_exptl_crystal_size_mid 0.06
_exptl_crystal_size_min 0.04
_refine_diff_density_max 0.427
_refine_diff_density_min -0.309
_refine_diff_density_rms 0.055
_refine_ls_extinction_method none
_refine_ls_goodness_of_fit_ref 1.063
_refine_ls_hydrogen_treatment mixed
_refine_ls_matrix_type full
_refine_ls_number_parameters 133
_refine_ls_number_reflns 2463
_refine_ls_number_restraints 0
_refine_ls_restrained_S_all 1.063
_refine_ls_R_factor_all 0.0231
_refine_ls_R_factor_gt 0.0206
_refine_ls_shift/su_max 0.000
_refine_ls_shift/su_mean 0.000
_refine_ls_structure_factor_coef Fsqd
_refine_ls_weighting_details 'w=1/[\s^2^(Fo^2^)+(0.0269P)^2^+1.4485P] where P=(Fo^2^+2Fc^2^)/3'
_refine_ls_weighting_scheme calc
_refine_ls_wR_factor_gt 0.0531
_refine_ls_wR_factor_ref 0.0543
_reflns_Friedel_coverage 0.000
_reflns_number_gt 2271
_reflns_number_total 2463
_reflns_threshold_expression 'I > 2\s(I)'
_cod_data_source_file c7sc04482h8.cif
_cod_data_source_block shelx
_cod_depositor_comments 'Adding full bibliography for 1549676--1549679.cif.'
_cod_database_code 1549676
_shelx_space_group_comment
;
The symmetry employed for this shelxl refinement is uniquely defined
by the following loop, which should always be used as a source of
symmetry information in preference to the above space-group names.
They are only intended as comments.
;
_shelxl_version_number 2013-4

loop_
_space_group_symop_operation_xyz
'x, y, z'
'-x, y, -z+1/2'
'x+1/2, y+1/2, z'
'-x+1/2, y+1/2, -z+1/2'
'-x, -y, -z'
'x, -y, z-1/2'
'-x+1/2, -y+1/2, -z'
'x+1/2, -y+1/2, z-1/2'

loop_
_atom_site_label
_atom_site_type_symbol
_atom_site_fract_x
_atom_site_fract_y
_atom_site_fract_z
_atom_site_U_iso_or_equiv
_atom_site_adp_type
_atom_site_occupancy
_atom_site_site_symmetry_order
_atom_site_calc_flag
_atom_site_refinement_flags_posn
_atom_site_refinement_flags_adp
_atom_site_refinement_flags_occupancy
Ni1 Ni 0.5000 0.0000 0.0000 0.00674(6) Uani 1 2 d S . P
O1 O 0.43397(7) 0.40092(10) 0.28144(6) 0.02137(18) Uani 1 1 d . . .
O2 O 0.5000 0.18754(12) 0.2500 0.0139(2) Uani 1 2 d S T P
O3 O 0.37135(6) 0.01911(8) 0.06130(5) 0.01165(15) Uani 1 1 d . . .
O4 O 0.36031(6) 0.26721(8) 0.06493(5) 0.01192(14) Uani 1 1 d . . .
O5 O 0.25749(6) 0.12652(9) 0.12249(5) 0.01355(15) Uani 1 1 d . . .
N1 N 0.5000 0.33212(15) 0.2500 0.0122(2) Uani 1 2 d S T P
N2 N 0.60084(7) 0.11560(10) 0.09998(6) 0.00965(16) Uani 1 1 d . . .
N3 N 0.54624(7) -0.17979(10) 0.07833(5) 0.00925(16) Uani 1 1 d . . .
N4 N 0.32889(7) 0.14122(10) 0.08376(5) 0.00919(15) Uani 1 1 d . . .
C1 C 0.67511(8) 0.00439(11) 0.16089(7) 0.01262(19) Uani 1 1 d . . .
H1B H 0.7110 0.0509 0.2209 0.015 Uiso 1 1 calc R U .
H1A H 0.7321 -0.0298 0.1333 0.015 Uiso 1 1 calc R U .
C2 C 0.60515(8) -0.12655(12) 0.17154(6) 0.01254(19) Uani 1 1 d . . .
H2B H 0.6508 -0.2091 0.2067 0.015 Uiso 1 1 calc R U .
H2A H 0.5527 -0.0941 0.2042 0.015 Uiso 1 1 calc R U .
C3 C 0.46320(8) -0.29558(12) 0.08126(7) 0.01290(19) Uani 1 1 d . . .
H3A H 0.4087 -0.2501 0.1079 0.015 Uiso 1 1 calc R U .
H3B H 0.4989 -0.3805 0.1210 0.015 Uiso 1 1 calc R U .
C4 C 0.59414(9) 0.35611(12) 0.01321(7) 0.01431(19) Uani 1 1 d . . .
H4A H 0.6401 0.4434 0.0072 0.017 Uiso 1 1 calc R U .
H4B H 0.5386 0.3935 0.0414 0.017 Uiso 1 1 calc R U .
C5 C 0.66491(8) 0.23982(12) 0.07602(7) 0.01334(19) Uani 1 1 d . . .
H5A H 0.7169 0.1964 0.0460 0.016 Uiso 1 1 calc R U .
H5B H 0.7077 0.2909 0.1326 0.016 Uiso 1 1 calc R U .
H2 H 0.5597(12) 0.1546(17) 0.1317(10) 0.019(4) Uiso 1 1 d . . .
H3 H 0.5917(12) -0.2233(17) 0.0550(10) 0.015(3) Uiso 1 1 d . . .

loop_
_atom_site_aniso_label
_atom_site_aniso_U_11
_atom_site_aniso_U_22
_atom_site_aniso_U_33
_atom_site_aniso_U_23
_atom_site_aniso_U_13
_atom_site_aniso_U_12
Ni1 0.00661(9) 0.00726(9) 0.00663(8) 0.00004(5) 0.00233(6) 0.00096(6)
O1 0.0233(4) 0.0220(4) 0.0204(4) -0.0059(3) 0.0089(3) 0.0053(3)
O2 0.0170(5) 0.0108(5) 0.0124(4) 0.000 0.0019(4) 0.000
O3 0.0120(3) 0.0099(3) 0.0152(3) -0.0009(3) 0.0073(3) 0.0028(3)
O4 0.0141(3) 0.0100(3) 0.0120(3) 0.0003(3) 0.0043(3) 0.0002(3)
O5 0.0115(3) 0.0192(4) 0.0125(3) 0.0003(3) 0.0076(3) 0.0024(3)
N1 0.0138(6) 0.0142(6) 0.0076(5) 0.000 0.0013(4) 0.000
N2 0.0086(4) 0.0106(4) 0.0101(3) -0.0017(3) 0.0033(3) 0.0008(3)
N3 0.0098(4) 0.0098(4) 0.0091(3) 0.0007(3) 0.0043(3) 0.0022(3)
N4 0.0082(4) 0.0117(4) 0.0069(3) -0.0006(3) 0.0012(3) 0.0023(3)
C1 0.0107(4) 0.0157(5) 0.0099(4) -0.0005(3) 0.0004(3) 0.0025(4)
C2 0.0149(4) 0.0149(5) 0.0078(4) 0.0016(3) 0.0032(3) 0.0034(4)
C3 0.0142(4) 0.0102(4) 0.0162(4) 0.0029(3) 0.0074(4) 0.0004(4)
C4 0.0149(5) 0.0096(4) 0.0189(5) -0.0004(4) 0.0056(4) -0.0012(4)
C5 0.0102(4) 0.0127(5) 0.0169(4) -0.0014(4) 0.0036(4) -0.0025(4)

loop_
_atom_type_symbol
_atom_type_description
_atom_type_scat_dispersion_real
_atom_type_scat_dispersion_imag
_atom_type_scat_source
C C 0.0033 0.0016 'International Tables Vol C Tables 4.2.6.8 and 6.1.1.4'
H H 0.0000 0.0000 'International Tables Vol C Tables 4.2.6.8 and 6.1.1.4'
N N 0.0061 0.0033 'International Tables Vol C Tables 4.2.6.8 and 6.1.1.4'
O O 0.0106 0.0060 'International Tables Vol C Tables 4.2.6.8 and 6.1.1.4'
Ni Ni 0.3393 1.1124 'International Tables Vol C Tables 4.2.6.8 and 6.1.1.4'

loop_
_geom_angle_atom_site_label_1
_geom_angle_atom_site_label_2
_geom_angle_atom_site_label_3
_geom_angle
_geom_angle_site_symmetry_1
_geom_angle_site_symmetry_3
N3 Ni1 N3 180.0 5_655 .
N3 Ni1 N2 85.95(3) 5_655 5_655
N3 Ni1 N2 94.05(3) . 5_655
N3 Ni1 N2 94.05(3) 5_655 .
N3 Ni1 N2 85.95(3) . .
N2 Ni1 N2 180.0 5_655 .
N3 Ni1 O3 85.99(3) 5_655 5_655
N3 Ni1 O3 94.01(3) . 5_655
N2 Ni1 O3 91.93(3) 5_655 5_655
N2 Ni1 O3 88.07(3) . 5_655
N3 Ni1 O3 94.01(3) 5_655 .
N3 Ni1 O3 85.99(3) . .
N2 Ni1 O3 88.07(3) 5_655 .
N2 Ni1 O3 91.93(3) . .
O3 Ni1 O3 180.0 5_655 .
N4 O3 Ni1 128.40(6) . .
O1 N1 O1 121.71(13) . 2_655
O1 N1 O2 119.15(7) . .
O1 N1 O2 119.15(7) 2_655 .
C5 N2 C1 110.05(8) . .
C5 N2 Ni1 118.40(6) . .
C1 N2 Ni1 107.54(6) . .
C5 N2 H2 108.1(10) . .
C1 N2 H2 106.7(10) . .
Ni1 N2 H2 105.4(10) . .
C2 N3 C3 110.96(8) . .
C2 N3 Ni1 108.08(6) . .
C3 N3 Ni1 118.63(6) . .
C2 N3 H3 108.9(9) . .
C3 N3 H3 106.5(10) . .
Ni1 N3 H3 103.1(10) . .
O5 N4 O4 122.73(8) . .
O5 N4 O3 117.85(8) . .
O4 N4 O3 119.42(8) . .
N2 C1 C2 106.31(8) . .
N2 C1 H1B 110.5 . .
C2 C1 H1B 110.5 . .
N2 C1 H1A 110.5 . .
C2 C1 H1A 110.5 . .
H1B C1 H1A 108.7 . .
N3 C2 C1 107.01(8) . .
N3 C2 H2B 110.3 . .
C1 C2 H2B 110.3 . .
N3 C2 H2A 110.3 . .
C1 C2 H2A 110.3 . .
H2B C2 H2A 108.6 . .
N3 C3 C4 111.50(8) . 5_655
N3 C3 H3A 109.3 . .
C4 C3 H3A 109.3 5_655 .
N3 C3 H3B 109.3 . .
C4 C3 H3B 109.3 5_655 .
H3A C3 H3B 108.0 . .
C5 C4 C3 113.78(9) . 5_655
C5 C4 H4A 108.8 . .
C3 C4 H4A 108.8 5_655 .
C5 C4 H4B 108.8 . .
C3 C4 H4B 108.8 5_655 .
H4A C4 H4B 107.7 . .
N2 C5 C4 112.70(8) . .
N2 C5 H5A 109.1 . .
C4 C5 H5A 109.1 . .
N2 C5 H5B 109.1 . .
C4 C5 H5B 109.1 . .
H5A C5 H5B 107.8 . .

loop_
_geom_bond_atom_site_label_1
_geom_bond_atom_site_label_2
_geom_bond_distance
_geom_bond_site_symmetry_2
Ni1 N3 1.9729(8) 5_655
Ni1 N3 1.9729(8) .
Ni1 N2 1.9771(8) 5_655
Ni1 N2 1.9771(8) .
Ni1 O3 2.1270(7) 5_655
Ni1 O3 2.1270(7) .
O1 N1 1.2457(10) .
O2 N1 1.2749(16) .
O3 N4 1.2970(11) .
O4 N4 1.2438(11) .
O5 N4 1.2329(11) .
N1 O1 1.2457(10) 2_655
N2 C5 1.4775(13) .
N2 C1 1.4914(13) .
N2 H2 0.884(15) .
N3 C2 1.4849(12) .
N3 C3 1.4848(13) .
N3 H3 0.857(15) .
C1 C2 1.4994(15) .
C1 H1B 0.9900 .
C1 H1A 0.9900 .
C2 H2B 0.9900 .
C2 H2A 0.9900 .
C3 C4 1.5176(15) 5_655
C3 H3A 0.9900 .
C3 H3B 0.9900 .
C4 C5 1.5149(15) .
C4 C3 1.5176(15) 5_655
C4 H4A 0.9900 .
C4 H4B 0.9900 .
C5 H5A 0.9900 .
C5 H5B 0.9900 .

loop_
_geom_torsion_atom_site_label_1
_geom_torsion_atom_site_label_2
_geom_torsion_atom_site_label_3
_geom_torsion_atom_site_label_4
_geom_torsion
_geom_torsion_site_symmetry_1
_geom_torsion_site_symmetry_4
Ni1 O3 N4 O5 -176.88(6) . .
Ni1 O3 N4 O4 3.86(12) . .
C5 N2 C1 C2 -172.75(8) . .
Ni1 N2 C1 C2 -42.49(9) . .
C3 N3 C2 C1 -172.11(8) . .
Ni1 N3 C2 C1 -40.44(9) . .
N2 C1 C2 N3 54.68(10) . .
C2 N3 C3 C4 -177.46(8) . 5_655
Ni1 N3 C3 C4 56.54(10) . 5_655
C1 N2 C5 C4 179.36(8) . .
Ni1 N2 C5 C4 55.17(10) . .
C3 C4 C5 N2 -66.98(11) 5_655 .
